data_2239216
loop_
_publ_author_name
'Choi, Hong Dae'
'Seo, Pil Ja'
'Lee, Uk'

_publ_section_title
;
 5-Bromo-2,4,6-trimethyl-3-(3-methylphenylsulfinyl)-1-benzofuran
;
_journal_coeditor_code BX2455
_journal_issue 4
_journal_name_full 'Acta Crystallographica Section E'
_journal_page_first o435
_journal_paper_doi 10.1107/S1600536814005352
_journal_volume 70
_journal_year 2014
_chemical_formula_iupac 'C18 H17 Br O2 S'
_chemical_formula_moiety 'C18 H17 Br O2 S'
_chemical_formula_sum 'C18 H17 Br O2 S'
_chemical_formula_weight 377.29
_chemical_melting_point_gt 469
_chemical_melting_point_lt 470
_chemical_name_systematic
;
5-Bromo-2,4,6-trimethyl-3-(3-methylphenylsulfinyl)-1-benzofuran
;
_space_group_IT_number 2
_symmetry_cell_setting triclinic
_symmetry_space_group_name_Hall '-P 1'
_symmetry_space_group_name_H-M 'P -1'
_atom_sites_solution_hydrogens difmap
_atom_sites_solution_primary direct
_atom_sites_solution_secondary difmap
_audit_creation_method 'form.cif (version 2.0)'
_cell_angle_alpha 69.3840(10)
_cell_angle_beta 76.4210(10)
_cell_angle_gamma 76.7990(10)
_cell_formula_units_Z 2
_cell_length_a 6.23360(10)
_cell_length_b 11.0353(2)
_cell_length_c 12.9149(2)
_cell_measurement_reflns_used 8866
_cell_measurement_temperature 173(2)
_cell_measurement_theta_max 28.39
_cell_measurement_theta_min 3.01
_cell_volume 797.84(2)
_computing_cell_refinement '<i>SAINT</i> (Bruker, 2009)'
_computing_data_collection '<i>APEX2</i> (Bruker, 2009)'
_computing_data_reduction '<i>SAINT</i> (Bruker, 2009)'
_computing_molecular_graphics
;
<i>ORTEP-3 for Windows</i> (Farrugia, 2012) and
<i>DIAMOND</i> (Brandenburg, 1998)
;
_computing_publication_material '<i>SHELXL97</i> (Sheldrick, 2008)'
_computing_structure_refinement '<i>SHELXL97</i> (Sheldrick, 2008)'
_computing_structure_solution '<i>SHELXS97</i> (Sheldrick, 2008)'
_diffrn_ambient_temperature 173(2)
_diffrn_detector_area_resol_mean 10.0
_diffrn_measured_fraction_theta_full 0.997
_diffrn_measured_fraction_theta_max 0.997
_diffrn_measurement_device_type 'Bruker SMART APEXII CCD'
_diffrn_measurement_method '\f and \w scans'
_diffrn_radiation_monochromator 'graphite multilayer'
_diffrn_radiation_source 'rotating anode'
_diffrn_radiation_type MoK\a
_diffrn_radiation_wavelength 0.71073
_diffrn_reflns_av_R_equivalents 0.0314
_diffrn_reflns_av_sigmaI/netI 0.0256
_diffrn_reflns_limit_h_max 8
_diffrn_reflns_limit_h_min -8
_diffrn_reflns_limit_k_max 14
_diffrn_reflns_limit_k_min -14
_diffrn_reflns_limit_l_max 17
_diffrn_reflns_limit_l_min -17
_diffrn_reflns_number 14962
_diffrn_reflns_theta_full 28.44
_diffrn_reflns_theta_max 28.44
_diffrn_reflns_theta_min 1.71
_diffrn_standards_number 0
_exptl_absorpt_coefficient_mu 2.711
_exptl_absorpt_correction_T_max 0.7457
_exptl_absorpt_correction_T_min 0.4618
_exptl_absorpt_correction_type multi-scan
_exptl_absorpt_process_details '(<i>SADABS</i>; Bruker, 2009)'
_exptl_crystal_colour colourless
_exptl_crystal_density_diffrn 1.570
_exptl_crystal_density_method 'not measured'
_exptl_crystal_description block
_exptl_crystal_F_000 384
_exptl_crystal_size_max 0.35
_exptl_crystal_size_mid 0.34
_exptl_crystal_size_min 0.28
_refine_diff_density_max 0.359
_refine_diff_density_min -0.492
_refine_ls_extinction_method none
_refine_ls_goodness_of_fit_ref 1.062
_refine_ls_hydrogen_treatment constr
_refine_ls_matrix_type full
_refine_ls_number_parameters 203
_refine_ls_number_reflns 4023
_refine_ls_number_restraints 0
_refine_ls_restrained_S_all 1.062
_refine_ls_R_factor_all 0.0290
_refine_ls_R_factor_gt 0.0260
_refine_ls_shift/su_max 0.001
_refine_ls_shift/su_mean 0.000
_refine_ls_structure_factor_coef Fsqd
_refine_ls_weighting_details 'calc w=1/[\s^2^(Fo^2^)+(0.0354P)^2^+0.3061P] where P=(Fo^2^+2Fc^2^)/3'
_refine_ls_weighting_scheme calc
_refine_ls_wR_factor_gt 0.0680
_refine_ls_wR_factor_ref 0.0697
_reflns_number_gt 3702
_reflns_number_total 4023
_reflns_threshold_expression I>2\s(I)
_cod_data_source_file bx2455sup1.cif
_cod_data_source_block I
_cod_database_code 2239216
_cod_database_fobs_code 2239216

loop_
_symmetry_equiv_pos_as_xyz
'x, y, z'
'-x, -y, -z'

loop_
_atom_site_type_symbol
_atom_site_label
_atom_site_fract_x
_atom_site_fract_y
_atom_site_fract_z
_atom_site_U_iso_or_equiv
_atom_site_adp_type
_atom_site_calc_flag
_atom_site_refinement_flags
_atom_site_occupancy
_atom_site_symmetry_multiplicity
Br Br1 0.62873(3) 0.900826(16) 0.403993(14) 0.03223(7) Uani d . 1 2
S S1 0.75692(6) 0.51077(3) 0.11568(3) 0.01987(9) Uani d . 1 2
O O1 0.27755(19) 0.45708(11) 0.37436(9) 0.0241(2) Uani d . 1 2
O O2 0.99335(19) 0.51170(11) 0.12084(10) 0.0265(2) Uani d . 1 2
C C1 0.5810(3) 0.51004(14) 0.24439(12) 0.0196(3) Uani d . 1 2
C C2 0.5305(2) 0.59855(14) 0.31119(12) 0.0190(3) Uani d . 1 2
C C3 0.6265(3) 0.69926(14) 0.31564(12) 0.0195(3) Uani d . 1 2
C C4 0.5100(3) 0.76127(15) 0.39418(13) 0.0219(3) Uani d . 1 2
C C5 0.3111(3) 0.72874(16) 0.46735(13) 0.0244(3) Uani d . 1 2
C C6 0.2268(3) 0.62354(17) 0.46533(13) 0.0252(3) Uani d . 1 2
H H6 0.0964 0.5954 0.5154 0.030 Uiso calc R 1 2
C C7 0.3399(3) 0.56176(15) 0.38791(12) 0.0214(3) Uani d . 1 2
C C8 0.4262(3) 0.42809(15) 0.28649(12) 0.0221(3) Uani d . 1 2
C C9 0.8457(3) 0.73299(16) 0.24263(14) 0.0242(3) Uani d . 1 2
H H9A 0.8171 0.8110 0.1782 0.036 Uiso calc R 1 2
H H9B 0.9253 0.6592 0.2159 0.036 Uiso calc R 1 2
H H9C 0.9372 0.7506 0.2863 0.036 Uiso calc R 1 2
C C10 0.1860(3) 0.80420(19) 0.54665(16) 0.0341(4) Uani d . 1 2
H H10A 0.0587 0.7619 0.5938 0.051 Uiso calc R 1 2
H H10B 0.1318 0.8943 0.5033 0.051 Uiso calc R 1 2
H H10C 0.2863 0.8054 0.5943 0.051 Uiso calc R 1 2
C C11 0.3854(3) 0.31944(16) 0.25548(14) 0.0270(3) Uani d . 1 2
H H11A 0.2470 0.3462 0.2240 0.041 Uiso calc R 1 2
H H11B 0.3713 0.2422 0.3224 0.041 Uiso calc R 1 2
H H11C 0.5108 0.2979 0.1995 0.041 Uiso calc R 1 2
C C12 0.6482(3) 0.67448(14) 0.03546(12) 0.0198(3) Uani d . 1 2
C C13 0.7999(3) 0.75067(15) -0.04158(12) 0.0225(3) Uani d . 1 2
H H13 0.9557 0.7183 -0.0474 0.027 Uiso calc R 1 2
C C14 0.7230(3) 0.87472(16) -0.11039(14) 0.0275(3) Uani d . 1 2
C C15 0.4952(3) 0.92001(17) -0.09772(15) 0.0329(4) Uani d . 1 2
H H15 0.4411 1.0057 -0.1425 0.039 Uiso calc R 1 2
C C16 0.3449(3) 0.84324(19) -0.02136(15) 0.0337(4) Uani d . 1 2
H H16 0.1893 0.8765 -0.0144 0.040 Uiso calc R 1 2
C C17 0.4195(3) 0.71802(17) 0.04509(14) 0.0272(3) Uani d . 1 2
H H17 0.3168 0.6635 0.0959 0.033 Uiso calc R 1 2
C C18 0.8835(4) 0.9564(2) -0.19860(17) 0.0443(5) Uani d . 1 2
H H18A 0.8480 0.9733 -0.2729 0.066 Uiso calc R 1 2
H H18B 1.0366 0.9092 -0.1953 0.066 Uiso calc R 1 2
H H18C 0.8703 1.0399 -0.1850 0.066 Uiso calc R 1 2

loop_
_atom_site_aniso_label
_atom_site_aniso_U_11
_atom_site_aniso_U_22
_atom_site_aniso_U_33
_atom_site_aniso_U_12
_atom_site_aniso_U_13
_atom_site_aniso_U_23
Br1 0.04364(12) 0.02725(10) 0.03175(10) -0.01115(8) -0.00252(8) -0.01557(7)
S1 0.02068(18) 0.01787(17) 0.02010(17) -0.00149(13) -0.00020(13) -0.00790(13)
O1 0.0248(6) 0.0267(6) 0.0223(5) -0.0103(5) 0.0007(4) -0.0087(4)
O2 0.0194(5) 0.0287(6) 0.0292(6) 0.0009(4) -0.0019(4) -0.0109(5)
C1 0.0212(7) 0.0183(6) 0.0185(6) -0.0026(5) -0.0023(5) -0.0058(5)
C2 0.0199(7) 0.0189(7) 0.0174(6) -0.0019(5) -0.0029(5) -0.0054(5)
C3 0.0205(7) 0.0181(6) 0.0187(6) -0.0028(5) -0.0033(5) -0.0047(5)
C4 0.0260(8) 0.0195(7) 0.0216(7) -0.0031(6) -0.0054(6) -0.0076(6)
C5 0.0247(8) 0.0268(8) 0.0220(7) 0.0008(6) -0.0034(6) -0.0113(6)
C6 0.0215(7) 0.0319(8) 0.0213(7) -0.0058(6) 0.0009(6) -0.0093(6)
C7 0.0226(7) 0.0215(7) 0.0199(7) -0.0058(6) -0.0030(6) -0.0054(5)
C8 0.0253(8) 0.0212(7) 0.0190(7) -0.0041(6) -0.0039(6) -0.0052(5)
C9 0.0231(7) 0.0237(7) 0.0269(7) -0.0071(6) 0.0008(6) -0.0106(6)
C10 0.0325(9) 0.0390(10) 0.0318(9) 0.0002(8) 0.0010(7) -0.0204(8)
C11 0.0324(9) 0.0236(8) 0.0282(8) -0.0094(7) -0.0055(7) -0.0085(6)
C12 0.0223(7) 0.0191(7) 0.0180(6) -0.0024(6) -0.0027(5) -0.0069(5)
C13 0.0242(8) 0.0235(7) 0.0213(7) -0.0064(6) -0.0022(6) -0.0084(6)
C14 0.0363(9) 0.0243(8) 0.0239(7) -0.0107(7) -0.0056(7) -0.0061(6)
C15 0.0436(11) 0.0230(8) 0.0299(8) 0.0011(7) -0.0140(8) -0.0047(6)
C16 0.0266(9) 0.0370(10) 0.0324(9) 0.0061(7) -0.0082(7) -0.0097(7)
C17 0.0226(8) 0.0304(8) 0.0253(8) -0.0026(6) -0.0018(6) -0.0071(6)
C18 0.0531(13) 0.0348(10) 0.0388(10) -0.0213(9) -0.0083(9) 0.0051(8)

loop_
_atom_type_symbol
_atom_type_description
_atom_type_scat_dispersion_real
_atom_type_scat_dispersion_imag
_atom_type_scat_source
C C 0.0033 0.0016 'International Tables Vol C Tables 4.2.6.8 and 6.1.1.4'
H H 0.0000 0.0000 'International Tables Vol C Tables 4.2.6.8 and 6.1.1.4'
O O 0.0106 0.0060 'International Tables Vol C Tables 4.2.6.8 and 6.1.1.4'
S S 0.1246 0.1234 'International Tables Vol C Tables 4.2.6.8 and 6.1.1.4'
Br Br -0.2901 2.4595 'International Tables Vol C Tables 4.2.6.8 and 6.1.1.4'

loop_
_geom_angle_atom_site_label_1
_geom_angle_atom_site_label_2
_geom_angle_atom_site_label_3
_geom_angle_site_symmetry_3
_geom_angle
O2 S1 C1 . 111.08(7)
O2 S1 C12 . 106.70(7)
C1 S1 C12 . 96.91(7)
O2 S1 O2 2_765 78.25(6)
C1 S1 O2 2_765 169.73(6)
C12 S1 O2 2_765 83.97(5)
C8 O1 C7 . 106.60(12)
C8 C1 C2 . 107.12(13)
C8 C1 S1 . 118.68(12)
C2 C1 S1 . 133.04(11)
C7 C2 C3 . 119.45(14)
C7 C2 C1 . 104.27(13)
C3 C2 C1 . 136.25(14)
C4 C3 C2 . 115.39(14)
C4 C3 C9 . 123.20(13)
C2 C3 C9 . 121.37(13)
C3 C4 C5 . 125.00(14)
C3 C4 Br1 . 117.82(11)
C5 C4 Br1 . 117.18(11)
C6 C5 C4 . 118.23(14)
C6 C5 C10 . 119.23(15)
C4 C5 C10 . 122.54(15)
C7 C6 C5 . 117.29(14)
C7 C6 H6 . 121.4
C5 C6 H6 . 121.4
C6 C7 O1 . 124.56(14)
C6 C7 C2 . 124.45(14)
O1 C7 C2 . 110.98(13)
C1 C8 O1 . 110.99(13)
C1 C8 C11 . 133.49(15)
O1 C8 C11 . 115.50(14)
C3 C9 H9A . 109.5
C3 C9 H9B . 109.5
H9A C9 H9B . 109.5
C3 C9 H9C . 109.5
H9A C9 H9C . 109.5
H9B C9 H9C . 109.5
C5 C10 H10A . 109.5
C5 C10 H10B . 109.5
H10A C10 H10B . 109.5
C5 C10 H10C . 109.5
H10A C10 H10C . 109.5
H10B C10 H10C . 109.5
C8 C11 H11A . 109.5
C8 C11 H11B . 109.5
H11A C11 H11B . 109.5
C8 C11 H11C . 109.5
H11A C11 H11C . 109.5
H11B C11 H11C . 109.5
C13 C12 C17 . 121.63(14)
C13 C12 S1 . 117.57(12)
C17 C12 S1 . 120.62(12)
C12 C13 C14 . 119.71(15)
C12 C13 H13 . 120.1
C14 C13 H13 . 120.1
C15 C14 C13 . 118.57(16)
C15 C14 C18 . 120.73(16)
C13 C14 C18 . 120.69(17)
C16 C15 C14 . 121.38(16)
C16 C15 H15 . 119.3
C14 C15 H15 . 119.3
C15 C16 C17 . 120.44(17)
C15 C16 H16 . 119.8
C17 C16 H16 . 119.8
C16 C17 C12 . 118.19(16)
C16 C17 H17 . 120.9
C12 C17 H17 . 120.9
C14 C18 H18A . 109.5
C14 C18 H18B . 109.5
H18A C18 H18B . 109.5
C14 C18 H18C . 109.5
H18A C18 H18C . 109.5
H18B C18 H18C . 109.5

loop_
_geom_bond_atom_site_label_1
_geom_bond_atom_site_label_2
_geom_bond_site_symmetry_2
_geom_bond_distance
Br1 C4 . 1.9073(15)
S1 O2 . 1.4934(12)
S1 C1 . 1.7619(15)
S1 C12 . 1.8024(15)
S1 O2 2_765 3.1527(12)
O1 C8 . 1.3694(19)
O1 C7 . 1.3770(18)
C1 C8 . 1.361(2)
C1 C2 . 1.457(2)
C2 C7 . 1.393(2)
C2 C3 . 1.401(2)
C3 C4 . 1.393(2)
C3 C9 . 1.508(2)
C4 C5 . 1.405(2)
C5 C6 . 1.390(2)
C5 C10 . 1.510(2)
C6 C7 . 1.375(2)
C6 H6 . 0.9500
C8 C11 . 1.479(2)
C9 H9A . 0.9800
C9 H9B . 0.9800
C9 H9C . 0.9800
C10 H10A . 0.9800
C10 H10B . 0.9800
C10 H10C . 0.9800
C11 H11A . 0.9800
C11 H11B . 0.9800
C11 H11C . 0.9800
C12 C13 . 1.387(2)
C12 C17 . 1.387(2)
C13 C14 . 1.392(2)
C13 H13 . 0.9500
C14 C15 . 1.385(3)
C14 C18 . 1.505(2)
C15 C16 . 1.381(3)
C15 H15 . 0.9500
C16 C17 . 1.386(2)
C16 H16 . 0.9500
C17 H17 . 0.9500
C18 H18A . 0.9800
C18 H18B . 0.9800
C18 H18C . 0.9800

loop_
_geom_hbond_atom_site_label_D
_geom_hbond_atom_site_label_H
_geom_hbond_atom_site_label_A
_geom_hbond_site_symmetry_A
_geom_hbond_distance_DH
_geom_hbond_distance_HA
_geom_hbond_distance_DA
_geom_hbond_angle_DHA
C6 H6 O1 2_566 0.95 2.50 3.4478(19) 171.8
C11 H11A O2 1_455 0.98 2.36 3.244(2) 149.8

loop_
_geom_torsion_atom_site_label_1
_geom_torsion_atom_site_label_2
_geom_torsion_atom_site_label_3
_geom_torsion_atom_site_label_4
_geom_torsion
O2 S1 C1 C8 -136.06(12)
C12 S1 C1 C8 113.02(13)
O2 S1 C1 C2 58.06(17)
C12 S1 C1 C2 -52.85(16)
C8 C1 C2 C7 -1.46(16)
S1 C1 C2 C7 165.60(13)
C8 C1 C2 C3 176.62(17)
S1 C1 C2 C3 -16.3(3)
C7 C2 C3 C4 -4.3(2)
C1 C2 C3 C4 177.88(16)
C7 C2 C3 C9 173.53(14)
C1 C2 C3 C9 -4.3(3)
C2 C3 C4 C5 0.9(2)
C9 C3 C4 C5 -176.88(15)
C2 C3 C4 Br1 -179.31(10)
C9 C3 C4 Br1 2.9(2)
C3 C4 C5 C6 2.7(2)
Br1 C4 C5 C6 -177.13(12)
C3 C4 C5 C10 -176.77(15)
Br1 C4 C5 C10 3.4(2)
C4 C5 C6 C7 -2.7(2)
C10 C5 C6 C7 176.80(15)
C5 C6 C7 O1 -179.40(14)
C5 C6 C7 C2 -0.8(2)
C8 O1 C7 C6 177.44(15)
C8 O1 C7 C2 -1.35(16)
C3 C2 C7 C6 4.5(2)
C1 C2 C7 C6 -177.07(15)
C3 C2 C7 O1 -176.74(13)
C1 C2 C7 O1 1.73(16)
C2 C1 C8 O1 0.71(17)
S1 C1 C8 O1 -168.54(10)
C2 C1 C8 C11 179.18(16)
S1 C1 C8 C11 9.9(2)
C7 O1 C8 C1 0.35(17)
C7 O1 C8 C11 -178.42(13)
O2 S1 C12 C13 25.77(14)
C1 S1 C12 C13 140.27(12)
O2 S1 C12 C17 -158.95(13)
C1 S1 C12 C17 -44.45(14)
C17 C12 C13 C14 0.8(2)
S1 C12 C13 C14 176.07(12)
C12 C13 C14 C15 1.6(2)
C12 C13 C14 C18 -176.88(16)
C13 C14 C15 C16 -2.1(3)
C18 C14 C15 C16 176.39(18)
C14 C15 C16 C17 0.1(3)
C15 C16 C17 C12 2.3(3)
C13 C12 C17 C16 -2.8(2)
S1 C12 C17 C16 -177.85(13)
